data_7012184
loop_
_publ_author_name
'Guzei, Ilia A.'
'Li, Kelin'
'Bikzhanova, Galina A.'
'Darkwa, James'
'Mapolie, Selwyn F.'

_publ_section_title
;
 Benzenedicarbonyl and benzenetricarbonyl linker pyrazolyl complexes of
 palladium(II): synthesis, X-ray structures and evaluation as ethylene
 polymerisation catalysts
;
_journal_coden_ASTM DTARAF
_journal_issue 4
_journal_name_full 'Dalton Transactions'
_journal_page_first 715
_journal_page_last 722
_journal_paper_doi 10.1039/b208376k
_journal_year 2003
_chemical_formula_sum 'C42 H60 N6 O3'
_chemical_formula_weight 696.96
_space_group_IT_number 61
_symmetry_cell_setting orthorhombic
_symmetry_space_group_name_Hall '-P 2ac 2ab'
_symmetry_space_group_name_H-M 'P b c a'
_atom_sites_solution_hydrogens geom
_atom_sites_solution_primary direct
_atom_sites_solution_secondary difmap
_audit_creation_method SHELXL-97
_cell_angle_alpha 90.00
_cell_angle_beta 90.00
_cell_angle_gamma 90.00
_cell_formula_units_Z 8
_cell_length_a 19.3167(13)
_cell_length_b 14.3940(11)
_cell_length_c 29.844(2)
_cell_measurement_temperature 173(2)
_cell_volume 8298.0(10)
_computing_cell_refinement 'Bruker SMART'
_computing_data_collection 'Bruker SMART'
_computing_data_reduction 'Bruker SAINT'
_computing_molecular_graphics 'Bruker SHELXTL'
_computing_publication_material 'Bruker SHELXTL'
_computing_structure_refinement 'SHELXL-97 (Sheldrick, 1997)'
_computing_structure_solution 'SHELXS-97 (Sheldrick, 1990)'
_diffrn_ambient_temperature 173(2)
_diffrn_measured_fraction_theta_full 1.000
_diffrn_measured_fraction_theta_max 1.000
_diffrn_measurement_device_type 'CCD area detector'
_diffrn_measurement_method 'phi and omega scans'
_diffrn_radiation_monochromator graphite
_diffrn_radiation_source 'fine-focus sealed tube'
_diffrn_radiation_type MoK\a
_diffrn_radiation_wavelength 0.71073
_diffrn_reflns_av_R_equivalents 0.0000
_diffrn_reflns_av_sigmaI/netI 0.0248
_diffrn_reflns_limit_h_max 22
_diffrn_reflns_limit_h_min 0
_diffrn_reflns_limit_k_max 17
_diffrn_reflns_limit_k_min 0
_diffrn_reflns_limit_l_max 35
_diffrn_reflns_limit_l_min 0
_diffrn_reflns_number 7311
_diffrn_reflns_theta_full 25.00
_diffrn_reflns_theta_max 25.00
_diffrn_reflns_theta_min 1.72
_exptl_absorpt_coefficient_mu 0.071
_exptl_absorpt_correction_T_max 0.9860
_exptl_absorpt_correction_T_min 0.9654
_exptl_absorpt_correction_type 'Empirical with SADABS'
_exptl_crystal_density_diffrn 1.116
_exptl_crystal_density_method 'not measured'
_exptl_crystal_F_000 3024
_exptl_crystal_size_max 0.50
_exptl_crystal_size_mid 0.20
_exptl_crystal_size_min 0.20
_refine_diff_density_max 0.477
_refine_diff_density_min -0.540
_refine_diff_density_rms 0.049
_refine_ls_extinction_method none
_refine_ls_goodness_of_fit_ref 0.995
_refine_ls_hydrogen_treatment mixed
_refine_ls_matrix_type full
_refine_ls_number_parameters 508
_refine_ls_number_reflns 7311
_refine_ls_number_restraints 57
_refine_ls_restrained_S_all 1.010
_refine_ls_R_factor_all 0.0878
_refine_ls_R_factor_gt 0.0657
_refine_ls_shift/su_max 0.001
_refine_ls_shift/su_mean 0.000
_refine_ls_structure_factor_coef Fsqd
_refine_ls_weighting_details 'calc w=1/[\s^2^(Fo^2^)+(0.1243P)^2^+6.1531P] where P=(Fo^2^+2Fc^2^)/3'
_refine_ls_weighting_scheme calc
_refine_ls_wR_factor_gt 0.1930
_refine_ls_wR_factor_ref 0.2078
_reflns_number_gt 5507
_reflns_number_total 7311
_reflns_threshold_expression >2sigma(I)
_cod_data_source_file b208376k.txt
_cod_data_source_block darj
_cod_depositor_comments
;
The following automatic conversions were performed:
'_symmetry_cell_setting' value 'Orthorhombic' changed to 'orthorhombic'
according to '/home/saulius/struct/CIF-dictionaries/cif_core.dic'
dictionary named 'cif_core.dic' version 2.4.1 from 2010-06-29.

Automatic conversion script
Id: cif_fix_enum 1527 2010-12-29 10:47:43Z saulius 
;
_cod_original_cell_volume 8297.8(11)
_cod_original_sg_symbol_H-M Pbca
_cod_database_code 7012184

loop_
_symmetry_equiv_pos_as_xyz
'x, y, z'
'-x+1/2, -y, z+1/2'
'-x, y+1/2, -z+1/2'
'x+1/2, -y+1/2, -z'
'-x, -y, -z'
'x-1/2, y, -z-1/2'
'x, -y-1/2, z-1/2'
'-x-1/2, y-1/2, z'

loop_
_atom_site_label
_atom_site_type_symbol
_atom_site_fract_x
_atom_site_fract_y
_atom_site_fract_z
_atom_site_U_iso_or_equiv
_atom_site_adp_type
_atom_site_occupancy
_atom_site_symmetry_multiplicity
_atom_site_calc_flag
_atom_site_refinement_flags
_atom_site_disorder_assembly
_atom_site_disorder_group
O1 O 0.96820(12) 0.49382(16) 0.05754(7) 0.0610(6) Uani 1 1 d . . .
O2 O 1.25178(11) 0.60530(17) 0.14271(9) 0.0731(8) Uani 1 1 d . . .
O3 O 1.15382(10) 0.41763(14) 0.25932(6) 0.0480(5) Uani 1 1 d . . .
N1 N 0.93089(11) 0.37022(14) 0.09872(7) 0.0349(5) Uani 1 1 d . . .
N2 N 0.95698(12) 0.29447(15) 0.12199(7) 0.0405(5) Uani 1 1 d . . .
N3 N 1.11682(11) 0.71295(13) 0.08584(7) 0.0326(5) Uani 1 1 d . . .
N4 N 1.18489(10) 0.68925(13) 0.09484(6) 0.0301(5) Uani 1 1 d . . .
N5 N 1.04154(10) 0.36967(14) 0.26113(6) 0.0310(5) Uani 1 1 d . . .
N6 N 0.97692(10) 0.40860(15) 0.25455(7) 0.0337(5) Uani 1 1 d . . .
C1 C 1.03317(13) 0.46475(16) 0.12296(8) 0.0315(5) Uani 1 1 d . . .
C2 C 1.08385(13) 0.52761(16) 0.10879(8) 0.0333(6) Uani 1 1 d . . .
H2 H 1.0828 0.5511 0.0790 0.040 Uiso 1 1 calc R . .
C3 C 1.13591(12) 0.55600(16) 0.13812(8) 0.0329(6) Uani 1 1 d . . .
C4 C 1.13779(13) 0.51989(17) 0.18112(9) 0.0338(6) Uani 1 1 d . . .
H4 H 1.1742 0.5373 0.2008 0.041 Uiso 1 1 calc R . .
C5 C 1.08692(12) 0.45826(16) 0.19599(8) 0.0299(5) Uani 1 1 d . . .
C6 C 1.03448(13) 0.43163(16) 0.16689(8) 0.0311(5) Uani 1 1 d . . .
H6 H 0.9993 0.3906 0.1770 0.037 Uiso 1 1 calc R . .
C7 C 0.97689(14) 0.44525(18) 0.08994(8) 0.0380(6) Uani 1 1 d . . .
C8 C 0.90447(15) 0.23607(18) 0.12545(8) 0.0396(6) Uani 1 1 d . A .
C9 C 0.91176(14) 0.14530(18) 0.15051(8) 0.0503(8) Uani 1 1 d D . .
C10A C 0.9525(4) 0.1612(7) 0.1940(2) 0.0594(9) Uiso 0.347(6) 1 d PD A 1
H10A H 0.9997 0.1814 0.1867 0.089 Uiso 0.347(6) 1 calc PR A 1
H10B H 0.9545 0.1031 0.2111 0.089 Uiso 0.347(6) 1 calc PR A 1
H10C H 0.9295 0.2092 0.2119 0.089 Uiso 0.347(6) 1 calc PR A 1
C11A C 0.8414(3) 0.1035(7) 0.1635(3) 0.0594(9) Uiso 0.347(6) 1 d PD A 1
H11A H 0.8158 0.1480 0.1820 0.089 Uiso 0.347(6) 1 calc PR A 1
H11B H 0.8487 0.0460 0.1805 0.089 Uiso 0.347(6) 1 calc PR A 1
H11C H 0.8149 0.0897 0.1363 0.089 Uiso 0.347(6) 1 calc PR A 1
C12A C 0.9510(5) 0.0737(5) 0.1223(3) 0.0594(9) Uiso 0.347(6) 1 d PD A 1
H12A H 0.9300 0.0698 0.0924 0.089 Uiso 0.347(6) 1 calc PR A 1
H12B H 0.9486 0.0128 0.1369 0.089 Uiso 0.347(6) 1 calc PR A 1
H12C H 0.9995 0.0927 0.1194 0.089 Uiso 0.347(6) 1 calc PR A 1
C10B C 0.9730(3) 0.1451(6) 0.1830(2) 0.0594(9) Uiso 0.410(6) 1 d PD A 2
H10D H 1.0159 0.1561 0.1664 0.089 Uiso 0.410(6) 1 calc PR A 2
H10E H 0.9756 0.0848 0.1981 0.089 Uiso 0.410(6) 1 calc PR A 2
H10F H 0.9666 0.1943 0.2053 0.089 Uiso 0.410(6) 1 calc PR A 2
C11B C 0.8440(3) 0.1319(6) 0.1772(3) 0.0594(9) Uiso 0.410(6) 1 d PD A 2
H11D H 0.8378 0.1842 0.1979 0.089 Uiso 0.410(6) 1 calc PR A 2
H11E H 0.8465 0.0738 0.1942 0.089 Uiso 0.410(6) 1 calc PR A 2
H11F H 0.8048 0.1293 0.1564 0.089 Uiso 0.410(6) 1 calc PR A 2
C12B C 0.9180(5) 0.0661(4) 0.1165(2) 0.0594(9) Uiso 0.410(6) 1 d PD A 2
H12D H 0.8790 0.0688 0.0956 0.089 Uiso 0.410(6) 1 calc PR A 2
H12E H 0.9174 0.0064 0.1323 0.089 Uiso 0.410(6) 1 calc PR A 2
H12F H 0.9615 0.0723 0.0999 0.089 Uiso 0.410(6) 1 calc PR A 2
C10C C 0.9895(2) 0.1228(9) 0.1522(4) 0.0594(9) Uiso 0.243(4) 1 d PD A 3
H10G H 1.0061 0.1080 0.1220 0.089 Uiso 0.243(4) 1 calc PR A 3
H10H H 0.9972 0.0693 0.1719 0.089 Uiso 0.243(4) 1 calc PR A 3
H10I H 1.0149 0.1766 0.1638 0.089 Uiso 0.243(4) 1 calc PR A 3
C12C C 0.8739(5) 0.0662(7) 0.1264(4) 0.0594(9) Uiso 0.243(4) 1 d PD A 3
H12G H 0.8239 0.0771 0.1277 0.089 Uiso 0.243(4) 1 calc PR A 3
H12H H 0.8847 0.0071 0.1412 0.089 Uiso 0.243(4) 1 calc PR A 3
H12I H 0.8889 0.0637 0.0951 0.089 Uiso 0.243(4) 1 calc PR A 3
C11C C 0.8841(5) 0.1557(10) 0.19832(18) 0.0594(9) Uiso 0.243(4) 1 d PD A 3
H11G H 0.9126 0.2005 0.2147 0.089 Uiso 0.243(4) 1 calc PR A 3
H11H H 0.8858 0.0954 0.2135 0.089 Uiso 0.243(4) 1 calc PR A 3
H11I H 0.8361 0.1777 0.1973 0.089 Uiso 0.243(4) 1 calc PR A 3
C13 C 0.84491(15) 0.27332(19) 0.10474(8) 0.0402(6) Uani 1 1 d . . .
H13 H 0.8008 0.2443 0.1032 0.048 Uiso 1 1 calc R A .
C14 C 0.86156(14) 0.35811(18) 0.08734(8) 0.0352(6) Uani 1 1 d . A .
C15 C 0.81491(15) 0.42561(19) 0.06289(9) 0.0406(6) Uani 1 1 d . . .
C16 C 0.74009(16) 0.3897(3) 0.06636(11) 0.0598(8) Uani 1 1 d . A .
H16A H 0.7370 0.3282 0.0525 0.090 Uiso 1 1 calc R . .
H16B H 0.7089 0.4327 0.0508 0.090 Uiso 1 1 calc R . .
H16C H 0.7267 0.3854 0.0980 0.090 Uiso 1 1 calc R . .
C17 C 0.83354(16) 0.4312(2) 0.01259(9) 0.0464(7) Uani 1 1 d . A .
H17A H 0.8804 0.4563 0.0092 0.070 Uiso 1 1 calc R . .
H17B H 0.8005 0.4718 -0.0028 0.070 Uiso 1 1 calc R . .
H17C H 0.8316 0.3689 -0.0006 0.070 Uiso 1 1 calc R . .
C18 C 0.8166(2) 0.5236(2) 0.08414(11) 0.0601(9) Uani 1 1 d . A .
H18A H 0.8066 0.5188 0.1162 0.090 Uiso 1 1 calc R . .
H18B H 0.7818 0.5630 0.0697 0.090 Uiso 1 1 calc R . .
H18C H 0.8626 0.5509 0.0799 0.090 Uiso 1 1 calc R . .
C19 C 1.19565(14) 0.61705(19) 0.12571(9) 0.0412(6) Uani 1 1 d . . .
C20 C 1.12023(14) 0.78479(17) 0.05883(8) 0.0352(6) Uani 1 1 d . B .
C21 C 1.05492(14) 0.82899(17) 0.04067(8) 0.0453(7) Uani 1 1 d D . .
C22A C 1.0670(7) 0.8699(7) -0.00604(17) 0.0587(9) Uiso 0.267(4) 1 d PD B 1
H22A H 1.1024 0.9186 -0.0043 0.088 Uiso 0.267(4) 1 calc PR B 1
H22B H 1.0237 0.8966 -0.0173 0.088 Uiso 0.267(4) 1 calc PR B 1
H22C H 1.0827 0.8208 -0.0264 0.088 Uiso 0.267(4) 1 calc PR B 1
C23A C 1.0308(6) 0.9062(5) 0.0724(3) 0.0587(9) Uiso 0.267(4) 1 d PD B 1
H23A H 1.0199 0.8794 0.1018 0.088 Uiso 0.267(4) 1 calc PR B 1
H23B H 0.9895 0.9362 0.0601 0.088 Uiso 0.267(4) 1 calc PR B 1
H23C H 1.0678 0.9523 0.0758 0.088 Uiso 0.267(4) 1 calc PR B 1
C24A C 0.9975(5) 0.7554(7) 0.0377(4) 0.0587(9) Uiso 0.267(4) 1 d PD B 1
H24A H 1.0102 0.7083 0.0155 0.088 Uiso 0.267(4) 1 calc PR B 1
H24B H 0.9540 0.7851 0.0288 0.088 Uiso 0.267(4) 1 calc PR B 1
H24C H 0.9916 0.7257 0.0671 0.088 Uiso 0.267(4) 1 calc PR B 1
C22B C 1.0509(5) 0.8160(8) -0.01017(11) 0.0587(9) Uiso 0.381(7) 1 d PD B 2
H22D H 1.0938 0.8384 -0.0240 0.088 Uiso 0.381(7) 1 calc PR B 2
H22E H 1.0115 0.8514 -0.0220 0.088 Uiso 0.381(7) 1 calc PR B 2
H22F H 1.0447 0.7500 -0.0171 0.088 Uiso 0.381(7) 1 calc PR B 2
C23B C 1.0573(5) 0.9333(3) 0.0514(4) 0.0587(9) Uiso 0.381(7) 1 d PD B 2
H23D H 1.0604 0.9420 0.0839 0.088 Uiso 0.381(7) 1 calc PR B 2
H23E H 1.0152 0.9632 0.0402 0.088 Uiso 0.381(7) 1 calc PR B 2
H23F H 1.0979 0.9612 0.0370 0.088 Uiso 0.381(7) 1 calc PR B 2
C24B C 0.9900(3) 0.7868(7) 0.0624(3) 0.0587(9) Uiso 0.381(7) 1 d PD B 2
H24D H 0.9872 0.7206 0.0549 0.088 Uiso 0.381(7) 1 calc PR B 2
H24E H 0.9488 0.8188 0.0511 0.088 Uiso 0.381(7) 1 calc PR B 2
H24F H 0.9927 0.7940 0.0950 0.088 Uiso 0.381(7) 1 calc PR B 2
C22C C 1.0382(5) 0.7786(7) -0.0034(2) 0.0587(9) Uiso 0.351(8) 1 d PD B 3
H22G H 1.0774 0.7846 -0.0240 0.088 Uiso 0.351(8) 1 calc PR B 3
H22H H 0.9969 0.8064 -0.0170 0.088 Uiso 0.351(8) 1 calc PR B 3
H22I H 1.0295 0.7128 0.0028 0.088 Uiso 0.351(8) 1 calc PR B 3
C23C C 1.0697(5) 0.9319(3) 0.0311(4) 0.0587(9) Uiso 0.351(8) 1 d PD B 3
H23G H 1.0866 0.9620 0.0585 0.088 Uiso 0.351(8) 1 calc PR B 3
H23H H 1.0270 0.9625 0.0212 0.088 Uiso 0.351(8) 1 calc PR B 3
H23I H 1.1048 0.9370 0.0075 0.088 Uiso 0.351(8) 1 calc PR B 3
C24C C 0.9944(4) 0.8197(7) 0.0734(3) 0.0587(9) Uiso 0.351(8) 1 d PD B 3
H24G H 0.9800 0.7545 0.0751 0.088 Uiso 0.351(8) 1 calc PR B 3
H24H H 0.9555 0.8576 0.0629 0.088 Uiso 0.351(8) 1 calc PR B 3
H24I H 1.0088 0.8410 0.1032 0.088 Uiso 0.351(8) 1 calc PR B 3
C25 C 1.19011(14) 0.80877(17) 0.05006(8) 0.0379(6) Uani 1 1 d . . .
H25 H 1.2054 0.8581 0.0314 0.045 Uiso 1 1 calc R B .
C26 C 1.23157(13) 0.74872(17) 0.07315(8) 0.0332(6) Uani 1 1 d . B .
C27 C 1.31023(14) 0.74591(19) 0.07488(9) 0.0391(6) Uani 1 1 d . . .
C28 C 1.33799(18) 0.8177(3) 0.04117(12) 0.0646(10) Uani 1 1 d . B .
H28A H 1.3207 0.8028 0.0111 0.097 Uiso 1 1 calc R . .
H28B H 1.3887 0.8160 0.0411 0.097 Uiso 1 1 calc R . .
H28C H 1.3222 0.8798 0.0498 0.097 Uiso 1 1 calc R . .
C29 C 1.33724(16) 0.7743(2) 0.12129(10) 0.0504(7) Uani 1 1 d . B .
H29A H 1.3198 0.8362 0.1289 0.076 Uiso 1 1 calc R . .
H29B H 1.3880 0.7753 0.1209 0.076 Uiso 1 1 calc R . .
H29C H 1.3212 0.7294 0.1437 0.076 Uiso 1 1 calc R . .
C30 C 1.33873(16) 0.6506(2) 0.06124(11) 0.0552(8) Uani 1 1 d . B .
H30A H 1.3235 0.6037 0.0829 0.083 Uiso 1 1 calc R . .
H30B H 1.3894 0.6528 0.0607 0.083 Uiso 1 1 calc R . .
H30C H 1.3215 0.6343 0.0314 0.083 Uiso 1 1 calc R . .
C31 C 1.09798(13) 0.41554(17) 0.24100(8) 0.0334(6) Uani 1 1 d . . .
C32 C 1.03879(13) 0.29477(17) 0.29054(8) 0.0337(6) Uani 1 1 d . . .
C33 C 1.09841(14) 0.23037(19) 0.30265(9) 0.0406(6) Uani 1 1 d . . .
C34 C 1.13940(17) 0.2014(2) 0.26065(11) 0.0562(8) Uani 1 1 d . . .
H34A H 1.1075 0.1759 0.2383 0.084 Uiso 1 1 calc R . .
H34B H 1.1737 0.1542 0.2688 0.084 Uiso 1 1 calc R . .
H34C H 1.1630 0.2558 0.2482 0.084 Uiso 1 1 calc R . .
C35 C 1.14652(16) 0.2745(2) 0.33754(11) 0.0544(8) Uani 1 1 d . . .
H35A H 1.1681 0.3302 0.3248 0.082 Uiso 1 1 calc R . .
H35B H 1.1826 0.2299 0.3460 0.082 Uiso 1 1 calc R . .
H35C H 1.1197 0.2917 0.3641 0.082 Uiso 1 1 calc R . .
C36 C 1.06679(16) 0.1418(2) 0.32317(11) 0.0514(8) Uani 1 1 d . . .
H36A H 1.0401 0.1582 0.3500 0.077 Uiso 1 1 calc R . .
H36B H 1.1039 0.0987 0.3314 0.077 Uiso 1 1 calc R . .
H36C H 1.0362 0.1121 0.3012 0.077 Uiso 1 1 calc R . .
C37 C 0.97107(13) 0.28791(18) 0.30239(8) 0.0363(6) Uani 1 1 d . . .
H37 H 0.9517 0.2435 0.3224 0.044 Uiso 1 1 calc R . .
C38 C 0.93444(13) 0.35899(18) 0.27955(8) 0.0350(6) Uani 1 1 d . C .
C39 C 0.85843(13) 0.38146(17) 0.28098(8) 0.0495(7) Uani 1 1 d D . .
C40A C 0.8491(4) 0.4713(4) 0.3079(2) 0.0550(8) Uiso 0.421(7) 1 d PD C 1
H40A H 0.8635 0.4608 0.3390 0.083 Uiso 0.421(7) 1 calc PR C 1
H40B H 0.8004 0.4899 0.3072 0.083 Uiso 0.421(7) 1 calc PR C 1
H40C H 0.8776 0.5205 0.2947 0.083 Uiso 0.421(7) 1 calc PR C 1
C41A C 0.8132(4) 0.3040(5) 0.3001(2) 0.0550(8) Uiso 0.421(7) 1 d PD C 1
H41A H 0.8202 0.2471 0.2826 0.083 Uiso 0.421(7) 1 calc PR C 1
H41B H 0.7645 0.3225 0.2984 0.083 Uiso 0.421(7) 1 calc PR C 1
H41C H 0.8260 0.2927 0.3314 0.083 Uiso 0.421(7) 1 calc PR C 1
C42A C 0.8361(5) 0.4006(5) 0.23220(14) 0.0550(8) Uiso 0.421(7) 1 d PD C 1
H42A H 0.8630 0.4527 0.2202 0.083 Uiso 0.421(7) 1 calc PR C 1
H42B H 0.7867 0.4161 0.2315 0.083 Uiso 0.421(7) 1 calc PR C 1
H42C H 0.8444 0.3451 0.2139 0.083 Uiso 0.421(7) 1 calc PR C 1
C40B C 0.8455(4) 0.4425(6) 0.3223(2) 0.0550(8) Uiso 0.440(7) 1 d PD C 2
H40D H 0.8597 0.4089 0.3493 0.083 Uiso 0.440(7) 1 calc PR C 2
H40E H 0.7961 0.4575 0.3242 0.083 Uiso 0.440(7) 1 calc PR C 2
H40F H 0.8723 0.5000 0.3197 0.083 Uiso 0.440(7) 1 calc PR C 2
C41B C 0.8205(4) 0.2881(4) 0.2872(3) 0.0550(8) Uiso 0.440(7) 1 d PD C 2
H41D H 0.8310 0.2472 0.2618 0.083 Uiso 0.440(7) 1 calc PR C 2
H41E H 0.7705 0.2990 0.2886 0.083 Uiso 0.440(7) 1 calc PR C 2
H41F H 0.8360 0.2587 0.3151 0.083 Uiso 0.440(7) 1 calc PR C 2
C42B C 0.8336(5) 0.4291(6) 0.23804(19) 0.0550(8) Uiso 0.440(7) 1 d PD C 2
H42D H 0.8640 0.4817 0.2312 0.083 Uiso 0.440(7) 1 calc PR C 2
H42E H 0.7862 0.4515 0.2422 0.083 Uiso 0.440(7) 1 calc PR C 2
H42F H 0.8348 0.3846 0.2132 0.083 Uiso 0.440(7) 1 calc PR C 2
C40C C 0.8437(12) 0.4014(15) 0.3307(2) 0.0550(8) Uiso 0.139(5) 1 d PD C 3
H40G H 0.8513 0.3448 0.3482 0.083 Uiso 0.139(5) 1 calc PR C 3
H40H H 0.7956 0.4218 0.3342 0.083 Uiso 0.139(5) 1 calc PR C 3
H40I H 0.8749 0.4503 0.3413 0.083 Uiso 0.139(5) 1 calc PR C 3
C41C C 0.8078(10) 0.3045(12) 0.2672(7) 0.0550(8) Uiso 0.139(5) 1 d PD C 3
H41G H 0.8130 0.2917 0.2351 0.083 Uiso 0.139(5) 1 calc PR C 3
H41H H 0.7603 0.3247 0.2733 0.083 Uiso 0.139(5) 1 calc PR C 3
H41I H 0.8179 0.2480 0.2843 0.083 Uiso 0.139(5) 1 calc PR C 3
C42C C 0.8368(12) 0.4690(9) 0.2553(7) 0.0550(8) Uiso 0.139(5) 1 d PD C 3
H42G H 0.8568 0.5238 0.2699 0.083 Uiso 0.139(5) 1 calc PR C 3
H42H H 0.7863 0.4740 0.2552 0.083 Uiso 0.139(5) 1 calc PR C 3
H42I H 0.8537 0.4652 0.2244 0.083 Uiso 0.139(5) 1 calc PR C 3

loop_
_atom_site_aniso_label
_atom_site_aniso_U_11
_atom_site_aniso_U_22
_atom_site_aniso_U_33
_atom_site_aniso_U_23
_atom_site_aniso_U_13
_atom_site_aniso_U_12
O1 0.0693(15) 0.0682(14) 0.0454(11) 0.0232(11) -0.0136(10) -0.0288(12)
O2 0.0303(12) 0.0814(17) 0.1076(18) 0.0612(15) -0.0091(12) -0.0093(11)
O3 0.0311(11) 0.0581(12) 0.0549(12) 0.0153(9) -0.0068(9) -0.0096(9)
N1 0.0399(13) 0.0325(11) 0.0324(10) 0.0015(8) -0.0029(9) -0.0075(9)
N2 0.0500(14) 0.0319(11) 0.0394(12) 0.0013(9) -0.0058(10) -0.0040(10)
N3 0.0324(12) 0.0293(10) 0.0360(11) 0.0008(9) -0.0012(9) 0.0031(9)
N4 0.0277(12) 0.0299(10) 0.0328(10) 0.0036(8) 0.0005(8) -0.0010(8)
N5 0.0246(11) 0.0338(11) 0.0345(11) 0.0039(8) 0.0014(8) 0.0000(9)
N6 0.0269(11) 0.0407(12) 0.0334(11) 0.0023(9) 0.0014(8) 0.0022(9)
C1 0.0321(14) 0.0266(12) 0.0358(13) -0.0025(10) 0.0050(10) -0.0002(10)
C2 0.0351(14) 0.0286(12) 0.0363(13) 0.0037(10) 0.0081(10) 0.0032(10)
C3 0.0261(13) 0.0281(12) 0.0446(14) 0.0051(10) 0.0049(10) 0.0009(10)
C4 0.0269(13) 0.0286(12) 0.0459(14) 0.0025(10) 0.0006(10) 0.0003(10)
C5 0.0272(13) 0.0268(12) 0.0358(12) 0.0012(10) 0.0053(10) 0.0011(10)
C6 0.0303(13) 0.0276(12) 0.0354(12) -0.0009(10) 0.0064(10) -0.0022(10)
C7 0.0441(16) 0.0361(13) 0.0338(13) 0.0014(11) 0.0025(11) -0.0083(12)
C8 0.0514(17) 0.0354(14) 0.0320(13) -0.0019(10) -0.0043(11) -0.0107(12)
C9 0.070(2) 0.0360(15) 0.0451(16) 0.0057(12) -0.0075(14) -0.0120(14)
C13 0.0416(16) 0.0429(15) 0.0362(13) -0.0012(11) 0.0003(11) -0.0120(12)
C14 0.0388(15) 0.0383(14) 0.0285(12) -0.0026(10) 0.0024(10) -0.0051(11)
C15 0.0458(17) 0.0407(15) 0.0354(14) -0.0010(11) -0.0004(11) -0.0014(12)
C16 0.0455(19) 0.072(2) 0.0617(19) 0.0118(17) -0.0027(15) 0.0010(16)
C17 0.0573(19) 0.0478(16) 0.0342(14) 0.0029(12) -0.0068(12) -0.0017(14)
C18 0.078(2) 0.0488(18) 0.0538(18) -0.0097(14) -0.0033(16) 0.0114(17)
C19 0.0299(15) 0.0370(14) 0.0567(17) 0.0140(12) 0.0010(12) 0.0005(12)
C20 0.0436(16) 0.0305(13) 0.0314(12) -0.0020(10) -0.0009(11) 0.0031(11)
C21 0.0496(18) 0.0435(15) 0.0428(15) 0.0046(12) -0.0040(12) 0.0140(13)
C25 0.0489(17) 0.0282(13) 0.0366(13) 0.0056(10) 0.0005(11) -0.0030(11)
C26 0.0378(15) 0.0292(12) 0.0327(12) -0.0008(10) 0.0016(10) -0.0052(11)
C27 0.0353(15) 0.0407(14) 0.0414(14) 0.0043(12) 0.0037(11) -0.0095(12)
C28 0.048(2) 0.078(2) 0.068(2) 0.0262(18) 0.0089(16) -0.0197(17)
C29 0.0412(17) 0.0571(18) 0.0529(17) -0.0010(14) -0.0051(13) -0.0106(14)
C30 0.0385(17) 0.0608(19) 0.066(2) -0.0097(16) 0.0020(14) 0.0041(15)
C31 0.0278(14) 0.0323(13) 0.0400(14) 0.0004(10) 0.0015(10) -0.0025(10)
C32 0.0352(15) 0.0352(13) 0.0306(12) 0.0016(10) -0.0011(10) -0.0036(11)
C33 0.0372(15) 0.0417(15) 0.0428(14) 0.0110(12) -0.0005(11) 0.0022(12)
C34 0.0484(19) 0.0541(18) 0.066(2) 0.0071(15) 0.0084(15) 0.0159(15)
C35 0.0456(18) 0.0603(19) 0.0572(18) 0.0148(15) -0.0161(14) -0.0011(15)
C36 0.0520(19) 0.0402(16) 0.0620(19) 0.0157(14) -0.0045(14) 0.0021(14)
C37 0.0335(15) 0.0415(14) 0.0337(13) 0.0059(11) 0.0021(10) -0.0057(11)
C38 0.0318(14) 0.0421(14) 0.0310(12) -0.0014(10) 0.0042(10) -0.0033(11)
C39 0.0319(16) 0.0640(19) 0.0527(17) 0.0058(14) 0.0060(12) 0.0062(14)

loop_
_atom_type_symbol
_atom_type_description
_atom_type_scat_dispersion_real
_atom_type_scat_dispersion_imag
_atom_type_scat_source
N N 0.0061 0.0033 'International Tables Vol C Tables 4.2.6.8 and 6.1.1.4'
O O 0.0106 0.0060 'International Tables Vol C Tables 4.2.6.8 and 6.1.1.4'
C C 0.0033 0.0016 'International Tables Vol C Tables 4.2.6.8 and 6.1.1.4'
H H 0.0000 0.0000 'International Tables Vol C Tables 4.2.6.8 and 6.1.1.4'

loop_
_geom_angle_atom_site_label_1
_geom_angle_atom_site_label_2
_geom_angle_atom_site_label_3
_geom_angle
_geom_angle_site_symmetry_1
_geom_angle_site_symmetry_3
_geom_angle_publ_flag
N2 N1 C14 111.9(2) . . ?
N2 N1 C7 117.5(2) . . ?
C14 N1 C7 130.6(2) . . ?
C8 N2 N1 105.1(2) . . ?
C20 N3 N4 105.4(2) . . ?
N3 N4 C26 111.76(19) . . ?
N3 N4 C19 116.77(19) . . ?
C26 N4 C19 131.3(2) . . ?
N6 N5 C32 111.68(19) . . ?
N6 N5 C31 116.63(19) . . ?
C32 N5 C31 131.4(2) . . ?
C38 N6 N5 105.2(2) . . ?
C6 C1 C2 119.5(2) . . ?
C6 C1 C7 124.7(2) . . ?
C2 C1 C7 115.6(2) . . ?
C3 C2 C1 120.3(2) . . ?
C4 C3 C2 119.4(2) . . ?
C4 C3 C19 115.4(2) . . ?
C2 C3 C19 124.9(2) . . ?
C3 C4 C5 121.0(2) . . ?
C6 C5 C4 119.3(2) . . ?
C6 C5 C31 123.6(2) . . ?
C4 C5 C31 116.6(2) . . ?
C5 C6 C1 120.4(2) . . ?
O1 C7 N1 120.1(2) . . ?
O1 C7 C1 121.4(2) . . ?
N1 C7 C1 118.4(2) . . ?
N2 C8 C13 110.5(2) . . ?
N2 C8 C9 121.1(2) . . ?
C13 C8 C9 128.4(2) . . ?
C8 C9 C10B 112.8(4) . . ?
C8 C9 C12B 108.9(4) . . ?
C10B C9 C12B 111.0(3) . . ?
C8 C9 C11C 110.1(6) . . ?
C10B C9 C11C 71.3(5) . . ?
C12B C9 C11C 135.8(6) . . ?
C8 C9 C12C 111.5(6) . . ?
C10B C9 C12C 131.7(6) . . ?
C12B C9 C12C 34.2(4) . . ?
C11C C9 C12C 110.0(4) . . ?
C8 C9 C12A 110.8(4) . . ?
C10B C9 C12A 88.0(4) . . ?
C12B C9 C12A 25.3(4) . . ?
C11C C9 C12A 138.7(7) . . ?
C12C C9 C12A 58.5(5) . . ?
C8 C9 C10A 109.7(4) . . ?
C10B C9 C10A 21.2(4) . . ?
C12B C9 C10A 129.1(5) . . ?
C11C C9 C10A 51.5(5) . . ?
C12C C9 C10A 138.7(7) . . ?
C12A C9 C10A 108.1(3) . . ?
C8 C9 C11A 112.4(4) . . ?
C10B C9 C11A 121.6(5) . . ?
C12B C9 C11A 86.8(4) . . ?
C11C C9 C11A 59.6(5) . . ?
C12C C9 C11A 53.5(5) . . ?
C12A C9 C11A 108.2(3) . . ?
C10A C9 C11A 107.4(3) . . ?
C8 C9 C10C 106.8(6) . . ?
C10B C9 C10C 39.0(4) . . ?
C12B C9 C10C 77.8(5) . . ?
C11C C9 C10C 109.3(4) . . ?
C12C C9 C10C 109.0(4) . . ?
C12A C9 C10C 52.6(5) . . ?
C10A C9 C10C 60.1(5) . . ?
C11A C9 C10C 140.6(7) . . ?
C8 C9 C11B 106.5(4) . . ?
C10B C9 C11B 109.2(3) . . ?
C12B C9 C11B 108.4(3) . . ?
C11C C9 C11B 40.1(4) . . ?
C12C C9 C11B 75.2(5) . . ?
C12A C9 C11B 128.3(5) . . ?
C10A C9 C11B 91.0(4) . . ?
C11A C9 C11B 21.7(4) . . ?
C10C C9 C11B 141.7(6) . . ?
C14 C13 C8 108.3(2) . . ?
C13 C14 N1 104.2(2) . . ?
C13 C14 C15 128.1(2) . . ?
N1 C14 C15 127.6(2) . . ?
C14 C15 C16 108.2(2) . . ?
C14 C15 C17 111.3(2) . . ?
C16 C15 C17 107.5(2) . . ?
C14 C15 C18 112.0(2) . . ?
C16 C15 C18 107.4(3) . . ?
C17 C15 C18 110.2(2) . . ?
O2 C19 N4 120.8(2) . . ?
O2 C19 C3 120.3(2) . . ?
N4 C19 C3 118.9(2) . . ?
N3 C20 C25 110.7(2) . . ?
N3 C20 C21 120.6(2) . . ?
C25 C20 C21 128.7(2) . . ?
C20 C21 C24C 111.8(4) . . ?
C20 C21 C22B 110.3(4) . . ?
C24C C21 C22B 125.7(5) . . ?
C20 C21 C22A 111.2(5) . . ?
C24C C21 C22A 137.0(6) . . ?
C22B C21 C22A 32.1(4) . . ?
C20 C21 C23A 109.6(5) . . ?
C24C C21 C23A 55.7(5) . . ?
C22B C21 C23A 133.3(6) . . ?
C22A C21 C23A 109.3(4) . . ?
C20 C21 C22C 106.5(4) . . ?
C24C C21 C22C 110.1(3) . . ?
C22B C21 C22C 23.5(4) . . ?
C22A C21 C22C 55.6(5) . . ?
C23A C21 C22C 143.9(6) . . ?
C20 C21 C23C 108.5(4) . . ?
C24C C21 C23C 110.2(3) . . ?
C22B C21 C23C 86.7(4) . . ?
C22A C21 C23C 55.3(5) . . ?
C23A C21 C23C 58.1(5) . . ?
C22C C21 C23C 109.6(3) . . ?
C20 C21 C23B 108.1(4) . . ?
C24C C21 C23B 88.6(4) . . ?
C22B C21 C23B 109.1(3) . . ?
C22A C21 C23B 79.0(5) . . ?
C23A C21 C23B 34.0(4) . . ?
C22C C21 C23B 130.3(5) . . ?
C23C C21 C23B 24.5(4) . . ?
C20 C21 C24B 111.3(4) . . ?
C24C C21 C24B 21.9(4) . . ?
C22B C21 C24B 109.1(3) . . ?
C22A C21 C24B 131.3(6) . . ?
C23A C21 C24B 77.2(5) . . ?
C22C C21 C24B 90.1(4) . . ?
C23C C21 C24B 127.7(5) . . ?
C23B C21 C24B 108.8(3) . . ?
C20 C21 C24A 109.4(5) . . ?
C24C C21 C24A 54.8(5) . . ?
C22B C21 C24A 79.8(5) . . ?
C22A C21 C24A 108.9(4) . . ?
C23A C21 C24A 108.4(4) . . ?
C22C C21 C24A 58.2(5) . . ?
C23C C21 C24A 142.1(6) . . ?
C23B C21 C24A 135.0(6) . . ?
C24B C21 C24A 33.1(4) . . ?
C26 C25 C20 108.1(2) . . ?
C25 C26 N4 104.0(2) . . ?
C25 C26 C27 128.3(2) . . ?
N4 C26 C27 127.6(2) . . ?
C26 C27 C30 111.9(2) . . ?
C26 C27 C29 111.3(2) . . ?
C30 C27 C29 110.8(2) . . ?
C26 C27 C28 107.9(2) . . ?
C30 C27 C28 107.6(3) . . ?
C29 C27 C28 107.0(2) . . ?
O3 C31 N5 120.6(2) . . ?
O3 C31 C5 121.6(2) . . ?
N5 C31 C5 117.8(2) . . ?
C37 C32 N5 104.9(2) . . ?
C37 C32 C33 128.5(2) . . ?
N5 C32 C33 126.4(2) . . ?
C32 C33 C35 111.6(2) . . ?
C32 C33 C34 111.1(2) . . ?
C35 C33 C34 110.7(3) . . ?
C32 C33 C36 107.4(2) . . ?
C35 C33 C36 108.3(2) . . ?
C34 C33 C36 107.7(2) . . ?
C32 C37 C38 107.6(2) . . ?
N6 C38 C37 110.6(2) . . ?
N6 C38 C39 120.5(2) . . ?
C37 C38 C39 128.9(2) . . ?
C38 C39 C41A 114.3(4) . . ?
C38 C39 C42B 112.2(4) . . ?
C41A C39 C42B 117.4(6) . . ?
C38 C39 C40A 108.1(4) . . ?
C41A C39 C40A 110.7(3) . . ?
C42B C39 C40A 91.4(4) . . ?
C38 C39 C42C 115.3(9) . . ?
C41A C39 C42C 129.1(10) . . ?
C42B C39 C42C 29.3(7) . . ?
C40A C39 C42C 62.4(9) . . ?
C38 C39 C41C 117.3(9) . . ?
C41A C39 C41C 37.6(8) . . ?
C42B C39 C41C 84.2(7) . . ?
C40A C39 C41C 132.5(10) . . ?
C42C C39 C41C 106.6(7) . . ?
C38 C39 C40B 107.8(4) . . ?
C41A C39 C40B 91.5(4) . . ?
C42B C39 C40B 111.4(3) . . ?
C40A C39 C40B 22.6(3) . . ?
C42C C39 C40B 83.5(8) . . ?
C41C C39 C40B 121.7(9) . . ?
C38 C39 C40C 104.4(9) . . ?
C41A C39 C40C 70.8(8) . . ?
C42B C39 C40C 131.8(9) . . ?
C40A C39 C40C 46.8(8) . . ?
C42C C39 C40C 106.2(7) . . ?
C41C C39 C40C 106.1(7) . . ?
C40B C39 C40C 24.2(7) . . ?
C38 C39 C41B 106.2(4) . . ?
C41A C39 C41B 17.6(4) . . ?
C42B C39 C41B 110.0(3) . . ?
C40A C39 C41B 128.1(4) . . ?
C42C C39 C41B 130.4(8) . . ?
C41C C39 C41B 25.9(7) . . ?
C40B C39 C41B 109.0(3) . . ?
C40C C39 C41B 87.7(7) . . ?
C38 C39 C42A 106.5(4) . . ?
C41A C39 C42A 108.8(3) . . ?
C42B C39 C42A 16.8(4) . . ?
C40A C39 C42A 108.1(3) . . ?
C42C C39 C42A 46.0(9) . . ?
C41C C39 C42A 72.4(8) . . ?
C40B C39 C42A 127.6(4) . . ?
C40C C39 C42A 145.6(10) . . ?
C41B C39 C42A 97.8(5) . . ?

loop_
_geom_bond_atom_site_label_1
_geom_bond_atom_site_label_2
_geom_bond_distance
_geom_bond_site_symmetry_2
_geom_bond_publ_flag
O1 C7 1.205(3) . ?
O2 C19 1.209(3) . ?
O3 C31 1.210(3) . ?
N1 N2 1.387(3) . ?
N1 C14 1.393(3) . ?
N1 C7 1.423(3) . ?
N2 C8 1.321(3) . ?
N3 C20 1.313(3) . ?
N3 N4 1.385(3) . ?
N4 C26 1.402(3) . ?
N4 C19 1.404(3) . ?
N5 N6 1.382(3) . ?
N5 C32 1.391(3) . ?
N5 C31 1.409(3) . ?
N6 C38 1.319(3) . ?
C1 C6 1.395(3) . ?
C1 C2 1.399(3) . ?
C1 C7 1.494(4) . ?
C2 C3 1.394(4) . ?
C3 C4 1.385(4) . ?
C3 C19 1.497(4) . ?
C4 C5 1.396(3) . ?
C5 C6 1.388(3) . ?
C5 C31 1.493(3) . ?
C8 C13 1.412(4) . ?
C8 C9 1.512(4) . ?
C9 C10B 1.529(2) . ?
C9 C12B 1.531(2) . ?
C9 C11C 1.531(2) . ?
C9 C12C 1.532(2) . ?
C9 C12A 1.532(2) . ?
C9 C10A 1.535(2) . ?
C9 C11A 1.536(2) . ?
C9 C10C 1.538(2) . ?
C9 C11B 1.544(2) . ?
C13 C14 1.365(4) . ?
C14 C15 1.513(4) . ?
C15 C16 1.538(4) . ?
C15 C17 1.546(4) . ?
C15 C18 1.546(4) . ?
C20 C25 1.418(4) . ?
C20 C21 1.513(4) . ?
C21 C24C 1.530(2) . ?
C21 C22B 1.531(2) . ?
C21 C22A 1.531(2) . ?
C21 C23A 1.533(2) . ?
C21 C22C 1.535(2) . ?
C21 C23C 1.535(2) . ?
C21 C23B 1.536(2) . ?
C21 C24B 1.536(2) . ?
C21 C24A 1.537(2) . ?
C25 C26 1.365(4) . ?
C26 C27 1.521(4) . ?
C27 C30 1.533(4) . ?
C27 C29 1.535(4) . ?
C27 C28 1.538(4) . ?
C32 C37 1.359(4) . ?
C32 C33 1.522(4) . ?
C33 C35 1.534(4) . ?
C33 C34 1.540(4) . ?
C33 C36 1.541(4) . ?
C37 C38 1.419(4) . ?
C38 C39 1.504(4) . ?
C39 C41A 1.526(2) . ?
C39 C42B 1.530(2) . ?
C39 C40A 1.532(2) . ?
C39 C42C 1.532(2) . ?
C39 C41C 1.533(2) . ?
C39 C40B 1.534(2) . ?
C39 C40C 1.537(2) . ?
C39 C41B 1.542(2) . ?
C39 C42A 1.543(2) . ?

loop_
_geom_torsion_atom_site_label_1
_geom_torsion_atom_site_label_2
_geom_torsion_atom_site_label_3
_geom_torsion_atom_site_label_4
_geom_torsion
_geom_torsion_site_symmetry_1
_geom_torsion_site_symmetry_2
_geom_torsion_site_symmetry_3
_geom_torsion_site_symmetry_4
_geom_torsion_publ_flag
C14 N1 N2 C8 -0.5(3) . . . . ?
C7 N1 N2 C8 -179.9(2) . . . . ?
C20 N3 N4 C26 0.6(3) . . . . ?
C20 N3 N4 C19 176.0(2) . . . . ?
C32 N5 N6 C38 0.2(3) . . . . ?
C31 N5 N6 C38 -174.5(2) . . . . ?
C6 C1 C2 C3 0.9(4) . . . . ?
C7 C1 C2 C3 175.3(2) . . . . ?
C1 C2 C3 C4 1.3(4) . . . . ?
C1 C2 C3 C19 175.1(2) . . . . ?
C2 C3 C4 C5 -2.4(4) . . . . ?
C19 C3 C4 C5 -176.8(2) . . . . ?
C3 C4 C5 C6 1.2(4) . . . . ?
C3 C4 C5 C31 173.5(2) . . . . ?
C4 C5 C6 C1 1.1(3) . . . . ?
C31 C5 C6 C1 -170.7(2) . . . . ?
C2 C1 C6 C5 -2.1(3) . . . . ?
C7 C1 C6 C5 -176.0(2) . . . . ?
N2 N1 C7 O1 151.8(3) . . . . ?
C14 N1 C7 O1 -27.5(4) . . . . ?
N2 N1 C7 C1 -31.3(3) . . . . ?
C14 N1 C7 C1 149.4(2) . . . . ?
C6 C1 C7 O1 159.7(3) . . . . ?
C2 C1 C7 O1 -14.3(4) . . . . ?
C6 C1 C7 N1 -17.1(4) . . . . ?
C2 C1 C7 N1 168.9(2) . . . . ?
N1 N2 C8 C13 0.0(3) . . . . ?
N1 N2 C8 C9 -177.8(2) . . . . ?
N2 C8 C9 C10B 19.7(5) . . . . ?
C13 C8 C9 C10B -157.5(4) . . . . ?
N2 C8 C9 C12B -103.9(4) . . . . ?
C13 C8 C9 C12B 78.8(5) . . . . ?
N2 C8 C9 C11C 97.2(5) . . . . ?
C13 C8 C9 C11C -80.1(5) . . . . ?
N2 C8 C9 C12C -140.3(5) . . . . ?
C13 C8 C9 C12C 42.4(5) . . . . ?
N2 C8 C9 C12A -77.1(5) . . . . ?
C13 C8 C9 C12A 105.6(5) . . . . ?
N2 C8 C9 C10A 42.2(5) . . . . ?
C13 C8 C9 C10A -135.1(5) . . . . ?
N2 C8 C9 C11A 161.6(4) . . . . ?
C13 C8 C9 C11A -15.6(5) . . . . ?
N2 C8 C9 C10C -21.4(5) . . . . ?
C13 C8 C9 C10C 161.3(5) . . . . ?
N2 C8 C9 C11B 139.4(4) . . . . ?
C13 C8 C9 C11B -37.8(4) . . . . ?
N2 C8 C13 C14 0.6(3) . . . . ?
C9 C8 C13 C14 178.1(2) . . . . ?
C8 C13 C14 N1 -0.9(3) . . . . ?
C8 C13 C14 C15 -178.6(2) . . . . ?
N2 N1 C14 C13 0.9(3) . . . . ?
C7 N1 C14 C13 -179.8(2) . . . . ?
N2 N1 C14 C15 178.7(2) . . . . ?
C7 N1 C14 C15 -2.0(4) . . . . ?
C13 C14 C15 C16 8.3(4) . . . . ?
N1 C14 C15 C16 -169.0(2) . . . . ?
C13 C14 C15 C17 -109.7(3) . . . . ?
N1 C14 C15 C17 73.1(3) . . . . ?
C13 C14 C15 C18 126.4(3) . . . . ?
N1 C14 C15 C18 -50.9(4) . . . . ?
N3 N4 C19 O2 -163.9(3) . . . . ?
C26 N4 C19 O2 10.4(5) . . . . ?
N3 N4 C19 C3 14.7(3) . . . . ?
C26 N4 C19 C3 -171.1(2) . . . . ?
C4 C3 C19 O2 29.0(4) . . . . ?
C2 C3 C19 O2 -145.1(3) . . . . ?
C4 C3 C19 N4 -149.6(2) . . . . ?
C2 C3 C19 N4 36.4(4) . . . . ?
N4 N3 C20 C25 -0.2(3) . . . . ?
N4 N3 C20 C21 178.5(2) . . . . ?
N3 C20 C21 C24C 30.4(5) . . . . ?
C25 C20 C21 C24C -151.2(5) . . . . ?
N3 C20 C21 C22B -114.4(5) . . . . ?
C25 C20 C21 C22B 64.0(6) . . . . ?
N3 C20 C21 C22A -148.7(5) . . . . ?
C25 C20 C21 C22A 29.7(5) . . . . ?
N3 C20 C21 C23A 90.3(5) . . . . ?
C25 C20 C21 C23A -91.3(5) . . . . ?
N3 C20 C21 C22C -89.9(5) . . . . ?
C25 C20 C21 C22C 88.5(5) . . . . ?
N3 C20 C21 C23C 152.2(5) . . . . ?
C25 C20 C21 C23C -29.4(5) . . . . ?
N3 C20 C21 C23B 126.3(5) . . . . ?
C25 C20 C21 C23B -55.3(5) . . . . ?
N3 C20 C21 C24B 6.9(5) . . . . ?
C25 C20 C21 C24B -174.7(5) . . . . ?
N3 C20 C21 C24A -28.5(5) . . . . ?
C25 C20 C21 C24A 149.9(5) . . . . ?
N3 C20 C25 C26 -0.4(3) . . . . ?
C21 C20 C25 C26 -178.9(2) . . . . ?
C20 C25 C26 N4 0.7(3) . . . . ?
C20 C25 C26 C27 -179.7(2) . . . . ?
N3 N4 C26 C25 -0.8(3) . . . . ?
C19 N4 C26 C25 -175.4(3) . . . . ?
N3 N4 C26 C27 179.6(2) . . . . ?
C19 N4 C26 C27 5.1(4) . . . . ?
C25 C26 C27 C30 -124.4(3) . . . . ?
N4 C26 C27 C30 55.0(3) . . . . ?
C25 C26 C27 C29 110.9(3) . . . . ?
N4 C26 C27 C29 -69.6(3) . . . . ?
C25 C26 C27 C28 -6.2(4) . . . . ?
N4 C26 C27 C28 173.2(3) . . . . ?
N6 N5 C31 O3 145.1(2) . . . . ?
C32 N5 C31 O3 -28.3(4) . . . . ?
N6 N5 C31 C5 -36.9(3) . . . . ?
C32 N5 C31 C5 149.8(2) . . . . ?
C6 C5 C31 O3 156.4(2) . . . . ?
C4 C5 C31 O3 -15.5(3) . . . . ?
C6 C5 C31 N5 -21.6(3) . . . . ?
C4 C5 C31 N5 166.5(2) . . . . ?
N6 N5 C32 C37 -0.3(3) . . . . ?
C31 N5 C32 C37 173.4(2) . . . . ?
N6 N5 C32 C33 174.6(2) . . . . ?
C31 N5 C32 C33 -11.8(4) . . . . ?
C37 C32 C33 C35 -106.6(3) . . . . ?
N5 C32 C33 C35 79.7(3) . . . . ?
C37 C32 C33 C34 129.3(3) . . . . ?
N5 C32 C33 C34 -44.3(4) . . . . ?
C37 C32 C33 C36 11.8(4) . . . . ?
N5 C32 C33 C36 -161.8(2) . . . . ?
N5 C32 C37 C38 0.2(3) . . . . ?
C33 C32 C37 C38 -174.5(2) . . . . ?
N5 N6 C38 C37 0.0(3) . . . . ?
N5 N6 C38 C39 179.9(2) . . . . ?
C32 C37 C38 N6 -0.2(3) . . . . ?
C32 C37 C38 C39 179.9(2) . . . . ?
N6 C38 C39 C41A 163.6(4) . . . . ?
C37 C38 C39 C41A -16.5(4) . . . . ?
N6 C38 C39 C42B 26.7(5) . . . . ?
C37 C38 C39 C42B -153.4(4) . . . . ?
N6 C38 C39 C40A -72.6(4) . . . . ?
C37 C38 C39 C40A 107.3(4) . . . . ?
N6 C38 C39 C42C -5.3(10) . . . . ?
C37 C38 C39 C42C 174.6(9) . . . . ?
N6 C38 C39 C41C 121.7(9) . . . . ?
C37 C38 C39 C41C -58.4(9) . . . . ?
N6 C38 C39 C40B -96.4(4) . . . . ?
C37 C38 C39 C40B 83.5(5) . . . . ?
N6 C38 C39 C40C -121.3(8) . . . . ?
C37 C38 C39 C40C 58.6(9) . . . . ?
N6 C38 C39 C41B 147.0(4) . . . . ?
C37 C38 C39 C41B -33.1(5) . . . . ?
N6 C38 C39 C42A 43.4(4) . . . . ?
C37 C38 C39 C42A -136.7(4) . . . . ?
